data_7103394
loop_
_publ_author_name
'Millange, Franck'
'Guillou, Nathalie'
'Walton, Richard I'
'Gren\`eche, Jean-Marc'
'Margiolaki, Ir\`ene'
'F\'erey, G\'erard'

_publ_section_title
;
 Effect of the nature of the metal on the breathing steps in MOFs with
 dynamic frameworks.
;
_journal_issue 39
_journal_name_full 'Chemical communications (Cambridge, England)'
_journal_page_first 4732
_journal_page_last 4734
_journal_paper_doi 10.1039/b809419e
_journal_year 2008
_chemical_formula_sum 'C64 H32 Fe8 O48'
_chemical_formula_weight 2015.704
_space_group_crystal_system monoclinic
_space_group_IT_number 14
_space_group_name_Hall '-P 2ybc'
_space_group_name_H-M_alt 'P 1 21/c 1'
_audit_creation_date 08-04-23
_audit_creation_method 'Created with Diamond v2.0'
_audit_update_record 08-04-23
_cell_angle_alpha 90.000
_cell_angle_beta 96.305
_cell_angle_gamma 90.000
_cell_length_a 19.3197
_cell_length_b 15.0362
_cell_length_c 6.8351
_cell_volume 1973.5
_cod_data_source_file b809419e.txt
_cod_data_source_block 3
_cod_depositor_comments
;
 Updating space group information.

 Antanas Vaitkus,
 2018-06-08
;
_cod_original_formula_sum 'Fe8 O48 C64 H32'
_cod_database_code 7103394

loop_
_space_group_symop_id
_space_group_symop_operation_xyz
1 'x, y, z'
2 '-x, y+1/2, -z+1/2'
3 '-x, -y, -z'
4 'x, -y-1/2, z-1/2'

loop_
_atom_site_label
_atom_site_type_symbol
_atom_site_fract_x
_atom_site_fract_y
_atom_site_fract_z
_atom_site_occupancy
_atom_site_symmetry_multiplicity
_atom_site_Wyckoff_symbol
_atom_site_attached_hydrogens
_atom_site_calc_flag
_atom_site_thermal_displace_type
_atom_site_U_iso_or_equiv
Fe1 Fe 0.4944 0.2558 0.4749 1.000 4 e ? d ? ?
Fe2 Fe 0.0000 0.5000 0.0000 1.000 2 c ? d ? ?
Fe3 Fe 0.0000 0.0000 0.0000 1.000 2 a ? d ? ?
O1 O 0.4946 0.3116 0.7214 1.000 4 e ? d ? ?
O2 O 0.0004 0.4334 0.7556 1.000 4 e ? d ? ?
O11 O 0.0670 0.5774 0.6400 1.000 4 e ? d ? ?
O12 O 0.0915 0.5566 0.9585 1.000 4 e ? d ? ?
O13 O 0.4171 0.6883 0.5678 1.000 4 e ? d ? ?
O14 O 0.4441 0.6506 0.8777 1.000 4 e ? d ? ?
C11 C 0.1865 0.5983 0.7759 1.000 4 e ? d ? ?
C12 C 0.2066 0.6256 0.5994 1.000 4 e ? d ? ?
C13 C 0.2750 0.6456 0.5845 1.000 4 e ? d ? ?
C14 C 0.3234 0.6382 0.7461 1.000 4 e ? d ? ?
C15 C 0.3033 0.6109 0.9226 1.000 4 e ? d ? ?
C16 C 0.2349 0.5909 0.9375 1.000 4 e ? d ? ?
C17 C 0.1110 0.5762 0.7924 1.000 4 e ? d ? ?
C18 C 0.3989 0.6602 0.7296 1.000 4 e ? d ? ?
H12 H 0.1720 0.6309 0.4839 1.000 4 e ? d ? ?
H13 H 0.2894 0.6651 0.4583 1.000 4 e ? d ? ?
H15 H 0.3378 0.6056 1.0381 1.000 4 e ? d ? ?
H16 H 0.2205 0.5714 1.0637 1.000 4 e ? d ? ?
O21 O 0.4357 0.1507 0.8605 1.000 4 e ? d ? ?
O22 O 0.4092 0.1815 0.5466 1.000 4 e ? d ? ?
O23 O 0.0846 0.0777 0.9551 1.000 4 e ? d ? ?
O24 O 0.0591 0.0993 0.6371 1.000 4 e ? d ? ?
C21 C 0.3161 0.1426 0.7316 1.000 4 e ? d ? ?
C22 C 0.2957 0.1201 0.9109 1.000 4 e ? d ? ?
C23 C 0.2268 0.1048 0.9291 1.000 4 e ? d ? ?
C24 C 0.1782 0.1120 0.7680 1.000 4 e ? d ? ?
C25 C 0.1986 0.1345 0.5887 1.000 4 e ? d ? ?
C26 C 0.2675 0.1498 0.5705 1.000 4 e ? d ? ?
C27 C 0.3905 0.1590 0.7120 1.000 4 e ? d ? ?
C28 C 0.1038 0.0956 0.7877 1.000 4 e ? d ? ?
H22 H 0.3304 0.1149 1.0262 1.000 4 e ? d ? ?
H23 H 0.2122 0.0888 1.0574 1.000 4 e ? d ? ?
H25 H 0.1639 0.1397 0.4735 1.000 4 e ? d ? ?
H26 H 0.2821 0.1658 0.4423 1.000 4 e ? d ? ?
Ow1 O 0.4825 -0.0157 0.6798 1.000 4 e ? d ? ?
Ow2 O 0.9602 0.2361 0.1377 1.000 4 e ? d ? ?

loop_
_atom_type_symbol
_atom_type_oxidation_number
_atom_type_radius_bond
Fe ? 1.200
O ? 0.660
C ? 0.860
H ? 0.230
